data_4334237
loop_
_publ_author_name
'James B. Gerken'
'Matthew L. Rigsby'
'Rose E. Ruther'
'Riviam J. P\'erez-Rodr\'iguez'
'Ilia A. Guzei'
'Robert J. Hamers'
'Shannon S. Stahl'

_publ_contact_author_address
;
Department of Chemistry
University of Wisconsin-Madison
1101 University Ave
Madison, WI  53706
USA
;
_publ_contact_author_email iguzei@chem.wisc.edu
_publ_contact_author_fax 608-262-0381
_publ_contact_author_name
;
Guzei, Ilia A. 
;
_publ_contact_author_phone 608-263-4694
_publ_section_title
;
 Modular Synthesis of Alkyne-Substituted Ruthenium Polypyridyl Complexes
 Suitable for "Click" Coupling
;
_journal_name_full 'Inorganic Chemistry'
_journal_page_first 2796
_journal_page_last 2798
_journal_paper_doi 10.1021/ic302827s
_journal_volume 52
_journal_year 2013
_chemical_absolute_configuration ad
_chemical_formula_moiety 'C37.83 H44.75 Br0.08 Cl2 N8.92 O9 Ru Si'
_chemical_formula_sum 'C37.83 H44.75 Br0.08 Cl2 N8.92 O9 Ru Si'
_chemical_formula_weight 975.16
_chemical_name_systematic
; 
 ? 
;
_space_group_IT_number 2
_symmetry_cell_setting triclinic
_symmetry_Int_Tables_number 2
_symmetry_space_group_name_Hall '-P 1'
_symmetry_space_group_name_H-M 'P -1'
_atom_sites_solution_hydrogens geom
_atom_sites_solution_primary direct
_atom_sites_solution_secondary difmap
_cell_angle_alpha 86.256(3)
_cell_angle_beta 83.703(3)
_cell_angle_gamma 84.879(3)
_cell_formula_units_Z 2
_cell_length_a 8.4875(3)
_cell_length_b 9.5962(4)
_cell_length_c 26.8766(11)
_cell_measurement_reflns_used 2589
_cell_measurement_temperature 100(2)
_cell_measurement_theta_max 69.57
_cell_measurement_theta_min 3.31
_cell_volume 2163.74(15)
_computing_cell_refinement 'SAINT Ver. 7.24A (Bruker-AXS, 2007)'
_computing_data_collection 'APEX2 Ver. 2.1-4 (Bruker-AXS, 2007)'
_computing_data_reduction 'SAINT Ver. 7.24A'
_computing_molecular_graphics SHELXTL
_computing_publication_material SHELXTL
_computing_structure_refinement SHELXTL
_computing_structure_solution 'SHELXTL (Sheldrick, 2008)'
_diffrn_ambient_temperature 100(2)
_diffrn_measured_fraction_theta_full 0.963
_diffrn_measured_fraction_theta_max 0.949
_diffrn_measurement_device_type 'Bruker SMART APEX2 area detector'
_diffrn_measurement_method '0.50\% \w and 0.5 \% \f scans'
_diffrn_radiation_monochromator graphite
_diffrn_radiation_source 'fine-focus sealed tube'
_diffrn_radiation_type Cu-K\a
_diffrn_radiation_wavelength 1.54178
_diffrn_reflns_av_R_equivalents 0.0000
_diffrn_reflns_av_sigmaI/netI 0.0588
_diffrn_reflns_limit_h_max 10
_diffrn_reflns_limit_h_min -10
_diffrn_reflns_limit_k_max 11
_diffrn_reflns_limit_k_min -11
_diffrn_reflns_limit_l_max 32
_diffrn_reflns_limit_l_min 0
_diffrn_reflns_number 7730
_diffrn_reflns_theta_full 67.00
_diffrn_reflns_theta_max 69.57
_diffrn_reflns_theta_min 3.31
_exptl_absorpt_coefficient_mu 4.959
_exptl_absorpt_correction_T_max 0.8655
_exptl_absorpt_correction_T_min 0.5042
_exptl_absorpt_correction_type multi-scan
_exptl_absorpt_process_details
;
SADABS  (Bruker-AXS, 2007)
;
_exptl_crystal_colour colourless
_exptl_crystal_density_diffrn 1.497
_exptl_crystal_description needle
_exptl_crystal_F_000 1002
_exptl_crystal_size_max 0.16
_exptl_crystal_size_mid 0.06
_exptl_crystal_size_min 0.03
_refine_diff_density_max 0.702
_refine_diff_density_min -0.588
_refine_diff_density_rms 0.092
_refine_ls_extinction_method none
_refine_ls_goodness_of_fit_ref 1.055
_refine_ls_hydrogen_treatment constr
_refine_ls_matrix_type full
_refine_ls_number_parameters 630
_refine_ls_number_reflns 7738
_refine_ls_number_restraints 692
_refine_ls_restrained_S_all 1.024
_refine_ls_R_factor_all 0.0781
_refine_ls_R_factor_gt 0.0638
_refine_ls_shift/su_max 0.000
_refine_ls_shift/su_mean 0.000
_refine_ls_structure_factor_coef Fsqd
_refine_ls_weighting_details 'calc w=1/[\s^2^(Fo^2^)+(0.0730P)^2^+3.8413P] where P=(Fo^2^+2Fc^2^)/3'
_refine_ls_weighting_scheme calc
_refine_ls_wR_factor_gt 0.1518
_refine_ls_wR_factor_ref 0.1600
_reflns_number_gt 6540
_reflns_number_total 7730
_reflns_threshold_expression I>2\s(I)
_cod_data_source_file ic302827s_si_001_1.cif
_cod_data_source_block stahl76
_cod_original_sg_symbol_Hall '-P 1         '
_cod_original_sg_symbol_H-M 'P -1 '
_cod_database_code 4334237

loop_
_symmetry_equiv_pos_as_xyz
'x, y, z'
'-x, -y, -z'

loop_
_atom_site_label
_atom_site_type_symbol
_atom_site_fract_x
_atom_site_fract_y
_atom_site_fract_z
_atom_site_U_iso_or_equiv
_atom_site_adp_type
_atom_site_occupancy
_atom_site_symmetry_multiplicity
_atom_site_calc_flag
_atom_site_refinement_flags
_atom_site_disorder_assembly
_atom_site_disorder_group
Ru1 Ru 0.84816(6) 1.02400(5) 0.146860(19) 0.04064(14) Uani 1 1 d U . .
N1 N 0.7702(6) 1.0693(5) 0.07658(19) 0.0426(11) Uani 1 1 d U A .
N2 N 0.7755(6) 0.9807(6) -0.0043(2) 0.0467(12) Uani 1 1 d U A .
N3 N 0.9814(6) 0.7590(5) 0.0281(2) 0.0464(12) Uani 1 1 d U . .
N4 N 0.9471(6) 0.8564(5) 0.1085(2) 0.0438(11) Uani 1 1 d U A .
N5 N 1.0569(6) 1.1245(5) 0.1355(2) 0.0460(11) Uani 1 1 d U A .
N6 N 0.9350(6) 0.9694(6) 0.2107(2) 0.0450(11) Uani 1 1 d U A .
N7 N 0.6705(6) 0.9064(6) 0.1835(2) 0.0447(11) Uani 1 1 d U A .
N8 N 0.7466(10) 1.2014(9) 0.1778(3) 0.0480(16) Uani 0.911(5) 1 d PU A 1
C35 C 0.7042(11) 1.3045(13) 0.1985(3) 0.050(2) Uani 0.911(5) 1 d PU A 1
C36 C 0.6505(11) 1.4312(8) 0.2208(3) 0.065(2) Uani 0.911(5) 1 d PU A 1
H36B H 0.6802 1.5102 0.1978 0.097 Uiso 0.911(5) 1 calc PR A 1
H36C H 0.6993 1.4354 0.2520 0.097 Uiso 0.911(5) 1 calc PR A 1
H36A H 0.5345 1.4361 0.2282 0.097 Uiso 0.911(5) 1 calc PR A 1
Br1 Br 0.6883(18) 1.2303(17) 0.1972(6) 0.064(4) Uani 0.089(5) 1 d PU A 2
C1 C 0.6762(7) 1.1844(7) 0.0621(2) 0.0463(14) Uani 1 1 d U . .
H1 H 0.6453 1.2560 0.0849 0.056 Uiso 1 1 calc R A .
C2 C 0.6259(8) 1.1980(8) 0.0154(3) 0.0513(15) Uani 1 1 d U A .
H2 H 0.5585 1.2767 0.0053 0.062 Uiso 1 1 calc R . .
C3 C 0.6781(7) 1.0913(7) -0.0166(3) 0.0475(14) Uani 1 1 d U . .
H3 H 0.6423 1.0976 -0.0490 0.057 Uiso 1 1 calc R A .
C4 C 0.8167(7) 0.9740(6) 0.0417(2) 0.0409(12) Uani 1 1 d U . .
C5 C 0.9208(7) 0.8545(7) 0.0594(2) 0.0436(13) Uani 1 1 d U A .
C6 C 1.0720(8) 0.6502(7) 0.0472(3) 0.0545(16) Uani 1 1 d U . .
H6 H 1.1167 0.5785 0.0259 0.065 Uiso 1 1 calc R . .
C7 C 1.1019(9) 0.6400(8) 0.0969(3) 0.0584(17) Uani 1 1 d U A .
H7 H 1.1656 0.5625 0.1099 0.070 Uiso 1 1 calc R . .
C8 C 1.0371(8) 0.7449(7) 0.1271(3) 0.0499(15) Uani 1 1 d U . .
H8 H 1.0554 0.7395 0.1614 0.060 Uiso 1 1 calc R A .
C9 C 1.1105(8) 1.2043(6) 0.0960(2) 0.0442(13) Uani 1 1 d U . .
H9 H 1.0534 1.2128 0.0673 0.053 Uiso 1 1 calc R A .
C10 C 1.2455(8) 1.2751(7) 0.0949(3) 0.0534(15) Uani 1 1 d U A .
H10 H 1.2811 1.3307 0.0660 0.064 Uiso 1 1 calc R . .
C11 C 1.3282(8) 1.2634(7) 0.1370(3) 0.0533(16) Uani 1 1 d U . .
H11 H 1.4188 1.3142 0.1379 0.064 Uiso 1 1 calc R A .
C12 C 1.2769(8) 1.1769(8) 0.1775(3) 0.0541(16) Uani 1 1 d U A .
H12 H 1.3346 1.1650 0.2061 0.065 Uiso 1 1 calc R . .
C13 C 1.1408(8) 1.1074(7) 0.1764(3) 0.0476(14) Uani 1 1 d U . .
C14 C 1.0759(8) 1.0184(7) 0.2185(3) 0.0480(14) Uani 1 1 d U A .
C15 C 1.1415(9) 0.9795(8) 0.2625(3) 0.0539(16) Uani 1 1 d U . .
H15 H 1.2389 1.0138 0.2685 0.065 Uiso 1 1 calc R A .
C16 C 1.0656(9) 0.8907(8) 0.2980(3) 0.0532(16) Uani 1 1 d U A .
C17 C 0.9172(9) 0.8455(7) 0.2901(3) 0.0527(16) Uani 1 1 d U . .
H17 H 0.8620 0.7870 0.3147 0.063 Uiso 1 1 calc R A .
C18 C 0.8539(8) 0.8880(7) 0.2460(3) 0.0496(14) Uani 1 1 d U A .
C19 C 0.7044(8) 0.8511(7) 0.2300(3) 0.0474(14) Uani 1 1 d U . .
C20 C 0.5999(9) 0.7690(7) 0.2588(3) 0.0535(16) Uani 1 1 d U A .
H20 H 0.6244 0.7322 0.2909 0.064 Uiso 1 1 calc R . .
C21 C 0.4582(8) 0.7391(8) 0.2412(3) 0.0566(17) Uani 1 1 d U . .
H21 H 0.3850 0.6837 0.2610 0.068 Uiso 1 1 calc R A .
C22 C 0.4286(8) 0.7928(8) 0.1938(3) 0.0529(16) Uani 1 1 d U A .
H22 H 0.3357 0.7716 0.1801 0.063 Uiso 1 1 calc R . .
C23 C 0.5344(8) 0.8777(7) 0.1664(3) 0.0494(15) Uani 1 1 d U . .
H23 H 0.5101 0.9170 0.1345 0.059 Uiso 1 1 calc R A .
C24 C 1.1377(10) 0.8393(8) 0.3423(3) 0.0613(18) Uani 1 1 d U . .
C25 C 1.2069(11) 0.8004(9) 0.3777(3) 0.070(2) Uani 1 1 d U A .
C26 C 1.3852(11) 0.5454(10) 0.4239(3) 0.074(2) Uani 1 1 d U A .
H26 H 1.4430 0.5116 0.4535 0.089 Uiso 1 1 calc R . .
C27 C 1.4999(14) 0.5222(13) 0.3763(4) 0.099(3) Uani 1 1 d U . .
H27B H 1.5302 0.4217 0.3738 0.148 Uiso 1 1 calc R . .
H27C H 1.5952 0.5716 0.3780 0.148 Uiso 1 1 calc R . .
H27A H 1.4475 0.5584 0.3469 0.148 Uiso 1 1 calc R . .
C28 C 1.2465(15) 0.4559(12) 0.4231(4) 0.101(3) Uani 1 1 d U . .
H28A H 1.1912 0.4838 0.3935 0.151 Uiso 1 1 calc R . .
H28C H 1.1726 0.4693 0.4534 0.151 Uiso 1 1 calc R . .
H28B H 1.2865 0.3570 0.4220 0.151 Uiso 1 1 calc R . .
Si1 Si 1.3216(4) 0.7345(3) 0.43028(11) 0.0881(8) Uani 1 1 d DU . .
C29 C 1.515(2) 0.8313(19) 0.4141(7) 0.102(4) Uani 0.631(13) 1 d PDU A 1
H29 H 1.5571 0.8093 0.3790 0.122 Uiso 0.631(13) 1 calc PR A 1
C30 C 1.478(3) 0.988(2) 0.4138(8) 0.110(6) Uani 0.631(13) 1 d PDU A 1
H30A H 1.4227 1.0194 0.3844 0.165 Uiso 0.631(13) 1 calc PR A 1
H30C H 1.5766 1.0336 0.4126 0.165 Uiso 0.631(13) 1 calc PR A 1
H30B H 1.4091 1.0114 0.4444 0.165 Uiso 0.631(13) 1 calc PR A 1
C31 C 1.650(2) 0.778(3) 0.4479(8) 0.121(7) Uani 0.631(13) 1 d PDU A 1
H31B H 1.6019 0.7552 0.4820 0.182 Uiso 0.631(13) 1 calc PR A 1
H31C H 1.7219 0.8521 0.4488 0.182 Uiso 0.631(13) 1 calc PR A 1
H31A H 1.7091 0.6948 0.4342 0.182 Uiso 0.631(13) 1 calc PR A 1
C32 C 1.2155(19) 0.8003(19) 0.4895(5) 0.090(4) Uani 0.631(13) 1 d PDU A 1
H32 H 1.2307 0.9019 0.4912 0.108 Uiso 0.631(13) 1 calc PR A 1
C33 C 1.281(2) 0.7174(19) 0.5348(5) 0.095(5) Uani 0.631(13) 1 d PDU A 1
H33B H 1.2412 0.7649 0.5655 0.142 Uiso 0.631(13) 1 calc PR A 1
H33C H 1.3971 0.7120 0.5306 0.142 Uiso 0.631(13) 1 calc PR A 1
H33A H 1.2450 0.6226 0.5373 0.142 Uiso 0.631(13) 1 calc PR A 1
C34 C 1.035(2) 0.780(3) 0.4926(8) 0.132(9) Uani 0.631(13) 1 d PDU A 1
H34B H 0.9898 0.8306 0.4639 0.198 Uiso 0.631(13) 1 calc PR A 1
H34C H 0.9811 0.8167 0.5237 0.198 Uiso 0.631(13) 1 calc PR A 1
H34A H 1.0202 0.6800 0.4921 0.198 Uiso 0.631(13) 1 calc PR A 1
C29A C 1.453(3) 0.863(2) 0.4494(8) 0.089(6) Uani 0.369(13) 1 d PDU A 2
H29A H 1.3872 0.9398 0.4673 0.106 Uiso 0.369(13) 1 calc PR A 2
C30A C 1.542(4) 0.924(4) 0.4021(11) 0.109(10) Uani 0.369(13) 1 d PDU A 2
H30D H 1.5670 0.8509 0.3779 0.163 Uiso 0.369(13) 1 calc PR A 2
H30F H 1.6412 0.9580 0.4102 0.163 Uiso 0.369(13) 1 calc PR A 2
H30E H 1.4758 1.0015 0.3876 0.163 Uiso 0.369(13) 1 calc PR A 2
C31A C 1.570(3) 0.785(3) 0.4851(12) 0.098(9) Uani 0.369(13) 1 d PDU A 2
H31E H 1.5102 0.7543 0.5165 0.147 Uiso 0.369(13) 1 calc PR A 2
H31F H 1.6479 0.8489 0.4923 0.147 Uiso 0.369(13) 1 calc PR A 2
H31D H 1.6260 0.7036 0.4689 0.147 Uiso 0.369(13) 1 calc PR A 2
C32A C 1.153(3) 0.712(3) 0.4846(7) 0.095(6) Uani 0.369(13) 1 d PDU A 2
H32A H 1.0768 0.6548 0.4707 0.114 Uiso 0.369(13) 1 calc PR A 2
C33A C 1.196(3) 0.628(3) 0.5331(9) 0.098(9) Uani 0.369(13) 1 d PDU A 2
H33D H 1.1557 0.5355 0.5345 0.148 Uiso 0.369(13) 1 calc PR A 2
H33E H 1.1484 0.6788 0.5623 0.148 Uiso 0.369(13) 1 calc PR A 2
H33F H 1.3122 0.6176 0.5333 0.148 Uiso 0.369(13) 1 calc PR A 2
C34A C 1.056(3) 0.850(3) 0.4976(14) 0.096(9) Uani 0.369(13) 1 d PDU A 2
H34F H 1.1279 0.9189 0.5051 0.145 Uiso 0.369(13) 1 calc PR A 2
H34E H 0.9793 0.8338 0.5269 0.145 Uiso 0.369(13) 1 calc PR A 2
H34D H 0.9991 0.8867 0.4690 0.145 Uiso 0.369(13) 1 calc PR A 2
Cl1 Cl 0.0865(3) 0.4820(2) 0.26403(9) 0.0758(6) Uani 1 1 d U . .
O1 O 0.1167(10) 0.5968(8) 0.2294(3) 0.108(2) Uani 1 1 d U . .
O2 O 0.2343(9) 0.4447(9) 0.2853(3) 0.113(3) Uani 1 1 d U . .
O3 O -0.0343(9) 0.5192(7) 0.3028(3) 0.099(2) Uani 1 1 d U . .
O4 O 0.0427(10) 0.3654(9) 0.2422(4) 0.139(3) Uani 1 1 d U . .
Cl2 Cl 0.62953(19) 0.58357(17) 0.07541(7) 0.0580(4) Uani 1 1 d DU . .
O5 O 0.4899(8) 0.5276(12) 0.0994(4) 0.108(3) Uani 0.717(19) 1 d PDU B 1
O6 O 0.6588(14) 0.5416(11) 0.0253(2) 0.085(3) Uani 0.717(19) 1 d PDU B 1
O7 O 0.6109(14) 0.7322(4) 0.0748(4) 0.0635(19) Uani 0.717(19) 1 d PDU B 1
O8 O 0.7613(9) 0.5338(11) 0.1019(4) 0.128(4) Uani 0.717(19) 1 d PDU B 1
O5A O 0.4873(19) 0.517(3) 0.0891(5) 0.108(3) Uani 0.283(19) 1 d PDU B 2
O6A O 0.7169(18) 0.519(3) 0.0336(4) 0.085(3) Uani 0.283(19) 1 d PDU B 2
O7A O 0.592(3) 0.7276(5) 0.0626(8) 0.0635(19) Uani 0.283(19) 1 d PDU B 2
O8A O 0.7230(8) 0.5711(8) 0.1165(2) 0.128(4) Uani 0.283(19) 1 d PDU B 2
O9 O 0.4215(8) 0.1735(8) 0.2892(2) 0.105(2) Uani 1 1 d R . .
H9B H 0.5200 0.1824 0.3025 0.157 Uiso 1 1 d R . .
H9A H 0.3686 0.2660 0.2895 0.157 Uiso 1 1 d R . .
N9 N 0.7435(11) 0.1910(10) 0.3210(3) 0.094(3) Uani 1 1 d U . .
C37 C 0.8577(16) 0.1965(14) 0.3354(5) 0.113(4) Uani 1 1 d U . .
C38 C 1.0110(15) 0.2053(14) 0.3563(5) 0.123(4) Uani 1 1 d U . .
H38A H 1.0964 0.2120 0.3289 0.185 Uiso 1 1 calc R . .
H38B H 1.0336 0.1213 0.3779 0.185 Uiso 1 1 calc R . .
H38C H 1.0040 0.2885 0.3760 0.185 Uiso 1 1 calc R . .

loop_
_atom_site_aniso_label
_atom_site_aniso_U_11
_atom_site_aniso_U_22
_atom_site_aniso_U_33
_atom_site_aniso_U_23
_atom_site_aniso_U_13
_atom_site_aniso_U_12
Ru1 0.0382(2) 0.0385(2) 0.0454(2) -0.00135(19) -0.0075(2) -0.00152(16)
N1 0.038(3) 0.042(3) 0.047(3) 0.000(2) -0.008(2) -0.005(2)
N2 0.042(3) 0.049(3) 0.050(3) 0.000(2) -0.004(2) -0.009(2)
N3 0.042(3) 0.039(3) 0.059(3) -0.006(2) -0.004(2) -0.008(2)
N4 0.039(3) 0.041(3) 0.052(3) -0.003(2) -0.004(2) -0.005(2)
N5 0.042(3) 0.038(3) 0.059(3) -0.002(2) -0.010(2) 0.000(2)
N6 0.039(3) 0.045(3) 0.051(3) -0.001(2) -0.010(2) 0.001(2)
N7 0.036(2) 0.049(3) 0.049(3) -0.001(2) -0.008(2) 0.004(2)
N8 0.050(4) 0.046(4) 0.049(4) -0.008(3) -0.007(3) 0.001(3)
C35 0.054(5) 0.041(5) 0.058(5) -0.005(4) -0.014(4) -0.004(4)
C36 0.075(6) 0.043(4) 0.075(6) -0.005(4) -0.004(5) -0.003(4)
Br1 0.056(7) 0.058(6) 0.081(8) -0.021(6) -0.020(6) 0.013(5)
C1 0.037(3) 0.048(3) 0.053(3) -0.001(3) -0.002(3) -0.001(2)
C2 0.043(3) 0.055(4) 0.055(4) 0.001(3) -0.008(3) 0.003(3)
C3 0.036(3) 0.057(4) 0.050(3) 0.001(3) -0.005(3) -0.007(3)
C4 0.036(3) 0.040(3) 0.047(3) -0.003(2) 0.000(3) -0.010(2)
C5 0.037(3) 0.043(3) 0.051(3) -0.004(2) 0.001(3) -0.009(2)
C6 0.048(4) 0.043(4) 0.073(4) -0.011(3) -0.004(3) -0.004(3)
C7 0.052(4) 0.048(4) 0.075(4) -0.001(3) -0.012(4) 0.002(3)
C8 0.058(4) 0.036(3) 0.057(4) 0.001(3) -0.014(3) -0.004(3)
C9 0.044(3) 0.036(3) 0.052(3) -0.002(3) -0.007(3) 0.000(2)
C10 0.047(4) 0.047(4) 0.066(4) -0.004(3) -0.004(3) -0.003(3)
C11 0.040(3) 0.053(4) 0.067(4) -0.006(3) -0.005(3) -0.005(3)
C12 0.041(3) 0.058(4) 0.066(4) -0.002(3) -0.016(3) -0.005(3)
C13 0.045(3) 0.042(3) 0.057(3) -0.001(3) -0.011(3) -0.002(2)
C14 0.042(3) 0.047(4) 0.056(3) -0.004(3) -0.010(3) -0.002(3)
C15 0.051(4) 0.053(4) 0.061(4) 0.001(3) -0.017(3) -0.009(3)
C16 0.054(4) 0.049(4) 0.057(4) 0.003(3) -0.017(3) -0.001(3)
C17 0.058(4) 0.049(4) 0.053(4) 0.002(3) -0.014(3) -0.008(3)
C18 0.047(3) 0.048(4) 0.053(3) 0.000(3) -0.011(3) 0.001(3)
C19 0.049(3) 0.037(3) 0.056(4) 0.001(3) -0.007(3) -0.004(3)
C20 0.056(4) 0.046(4) 0.059(4) 0.006(3) -0.013(3) -0.006(3)
C21 0.049(4) 0.053(4) 0.066(4) 0.008(3) -0.002(3) -0.009(3)
C22 0.035(3) 0.055(4) 0.068(4) 0.000(3) -0.005(3) -0.004(3)
C23 0.041(3) 0.048(4) 0.059(4) 0.003(3) -0.009(3) -0.004(3)
C24 0.069(5) 0.049(4) 0.069(4) 0.005(3) -0.025(4) -0.008(3)
C25 0.078(5) 0.063(5) 0.075(4) 0.002(4) -0.032(4) -0.009(4)
C26 0.073(5) 0.081(5) 0.070(5) 0.017(4) -0.026(4) -0.006(4)
C27 0.103(7) 0.119(8) 0.071(6) 0.008(5) -0.022(5) 0.011(6)
C28 0.116(8) 0.096(7) 0.096(7) 0.020(6) -0.032(6) -0.028(6)
Si1 0.104(2) 0.0829(17) 0.0840(16) -0.0043(13) -0.0553(15) 0.0093(14)
C29 0.114(9) 0.125(10) 0.080(10) -0.016(10) -0.045(7) -0.033(9)
C30 0.112(16) 0.130(10) 0.089(13) 0.018(12) -0.006(12) -0.042(10)
C31 0.087(11) 0.188(19) 0.096(13) -0.003(14) -0.036(10) -0.024(12)
C32 0.084(8) 0.105(12) 0.085(6) -0.005(7) -0.043(6) 0.005(8)
C33 0.121(14) 0.093(12) 0.077(7) 0.000(8) -0.042(9) -0.005(10)
C34 0.090(8) 0.20(3) 0.111(14) 0.074(16) -0.025(7) -0.051(13)
C29A 0.106(15) 0.102(11) 0.064(12) -0.001(11) -0.039(10) -0.009(10)
C30A 0.070(18) 0.18(3) 0.079(17) -0.005(19) -0.007(14) -0.008(15)
C31A 0.070(17) 0.11(2) 0.11(2) 0.008(16) -0.038(14) -0.005(14)
C32A 0.081(12) 0.127(18) 0.082(9) 0.002(10) -0.050(7) 0.009(10)
C33A 0.061(14) 0.13(2) 0.109(14) 0.032(16) -0.041(11) 0.000(15)
C34A 0.034(11) 0.109(17) 0.14(2) 0.058(15) -0.009(11) -0.015(10)
Cl1 0.0776(14) 0.0640(12) 0.0871(14) -0.0115(10) -0.0175(11) 0.0029(10)
O1 0.121(6) 0.112(5) 0.082(4) 0.028(4) -0.008(4) 0.012(4)
O2 0.085(4) 0.119(6) 0.135(6) 0.045(5) -0.041(4) -0.011(4)
O3 0.116(5) 0.070(4) 0.104(5) -0.005(3) 0.019(4) -0.006(4)
O4 0.102(6) 0.124(6) 0.201(9) -0.097(6) -0.002(6) -0.016(5)
Cl2 0.0495(9) 0.0518(9) 0.0718(11) 0.0118(8) -0.0069(8) -0.0102(7)
O5 0.073(4) 0.096(5) 0.151(7) -0.001(5) 0.027(4) -0.043(4)
O6 0.059(7) 0.071(5) 0.120(5) -0.033(5) 0.004(4) 0.018(5)
O7 0.086(5) 0.051(3) 0.056(6) -0.013(3) -0.006(4) -0.017(3)
O8 0.067(5) 0.200(10) 0.107(6) 0.070(6) -0.023(5) 0.000(6)
O5A 0.073(4) 0.096(5) 0.151(7) -0.001(5) 0.027(4) -0.043(4)
O6A 0.059(7) 0.071(5) 0.120(5) -0.033(5) 0.004(4) 0.018(5)
O7A 0.086(5) 0.051(3) 0.056(6) -0.013(3) -0.006(4) -0.017(3)
O8A 0.067(5) 0.200(10) 0.107(6) 0.070(6) -0.023(5) 0.000(6)
O9 0.100(5) 0.096(5) 0.125(6) 0.003(4) -0.032(5) -0.031(4)
N9 0.073(5) 0.112(7) 0.099(6) -0.015(5) -0.021(5) -0.002(5)
C37 0.094(8) 0.122(10) 0.129(10) -0.007(8) -0.032(7) -0.018(7)
C38 0.099(8) 0.122(10) 0.155(12) 0.002(9) -0.046(8) -0.009(7)

loop_
_atom_type_symbol
_atom_type_description
_atom_type_scat_dispersion_real
_atom_type_scat_dispersion_imag
_atom_type_scat_source
C C 0.0181 0.0091 'International Tables Vol C Tables 4.2.6.8 and 6.1.1.4'
H H 0.0000 0.0000 'International Tables Vol C Tables 4.2.6.8 and 6.1.1.4'
O O 0.0492 0.0322 'International Tables Vol C Tables 4.2.6.8 and 6.1.1.4'
Cl Cl 0.3639 0.7018 'International Tables Vol C Tables 4.2.6.8 and 6.1.1.4'
N N 0.0311 0.0180 'International Tables Vol C Tables 4.2.6.8 and 6.1.1.4'
Ru Ru 0.0552 3.2960 'International Tables Vol C Tables 4.2.6.8 and 6.1.1.4'
Br Br -0.6763 1.2805 'International Tables Vol C Tables 4.2.6.8 and 6.1.1.4'
Si Si 0.2541 0.3302 'International Tables Vol C Tables 4.2.6.8 and 6.1.1.4'

loop_
_geom_angle_atom_site_label_1
_geom_angle_atom_site_label_2
_geom_angle_atom_site_label_3
_geom_angle
_geom_angle_publ_flag
N6 Ru1 N8 88.3(3) yes
N6 Ru1 N4 97.5(2) yes
N8 Ru1 N4 173.8(3) yes
N6 Ru1 N5 80.4(2) yes
N8 Ru1 N5 86.4(3) yes
N4 Ru1 N5 92.6(2) yes
N6 Ru1 N1 175.2(2) yes
N8 Ru1 N1 96.3(2) yes
N4 Ru1 N1 77.8(2) yes
N5 Ru1 N1 98.5(2) yes
N6 Ru1 N7 78.7(2) yes
N8 Ru1 N7 91.7(3) yes
N4 Ru1 N7 91.4(2) yes
N5 Ru1 N7 159.0(2) yes
N1 Ru1 N7 102.5(2) yes
N6 Ru1 Br1 84.4(3) yes
N8 Ru1 Br1 9.0(5) yes
N4 Ru1 Br1 173.6(4) yes
N5 Ru1 Br1 93.7(4) yes
N1 Ru1 Br1 100.3(3) yes
N7 Ru1 Br1 83.0(4) yes
C4 N1 C1 116.8(5) ?
C4 N1 Ru1 116.5(4) ?
C1 N1 Ru1 126.7(4) ?
C4 N2 C3 115.8(6) ?
C5 N3 C6 116.5(6) ?
C8 N4 C5 116.3(6) ?
C8 N4 Ru1 126.3(5) ?
C5 N4 Ru1 117.4(4) ?
C9 N5 C13 119.2(6) ?
C9 N5 Ru1 128.7(4) ?
C13 N5 Ru1 112.0(4) ?
C18 N6 C14 121.9(6) ?
C18 N6 Ru1 120.2(4) ?
C14 N6 Ru1 117.9(5) ?
C23 N7 C19 118.8(6) ?
C23 N7 Ru1 127.8(4) ?
C19 N7 Ru1 113.4(4) ?
C35 N8 Ru1 171.9(7) ?
N8 C35 C36 176.8(10) ?
C2 C1 N1 120.9(6) ?
C2 C1 H1 119.5 ?
N1 C1 H1 119.5 ?
C1 C2 C3 116.8(6) ?
C1 C2 H2 121.6 ?
C3 C2 H2 121.6 ?
N2 C3 C2 123.6(6) ?
N2 C3 H3 118.2 ?
C2 C3 H3 118.2 ?
N2 C4 N1 125.9(6) ?
N2 C4 C5 120.2(6) ?
N1 C4 C5 113.9(5) ?
N3 C5 N4 126.0(6) ?
N3 C5 C4 119.6(6) ?
N4 C5 C4 114.3(6) ?
N3 C6 C7 122.0(7) ?
N3 C6 H6 119.0 ?
C7 C6 H6 119.0 ?
C8 C7 C6 118.2(7) ?
C8 C7 H7 120.9 ?
C6 C7 H7 120.9 ?
N4 C8 C7 121.0(6) ?
N4 C8 H8 119.5 ?
C7 C8 H8 119.5 ?
N5 C9 C10 122.8(6) ?
N5 C9 H9 118.6 ?
C10 C9 H9 118.6 ?
C9 C10 C11 118.5(7) ?
C9 C10 H10 120.8 ?
C11 C10 H10 120.8 ?
C12 C11 C10 119.2(7) ?
C12 C11 H11 120.4 ?
C10 C11 H11 120.4 ?
C11 C12 C13 119.8(7) ?
C11 C12 H12 120.1 ?
C13 C12 H12 120.1 ?
N5 C13 C12 120.4(6) ?
N5 C13 C14 116.5(6) ?
C12 C13 C14 123.0(6) ?
N6 C14 C15 119.2(6) ?
N6 C14 C13 113.1(6) ?
C15 C14 C13 127.7(6) ?
C14 C15 C16 120.0(7) ?
C14 C15 H15 120.0 ?
C16 C15 H15 120.0 ?
C15 C16 C17 119.9(6) ?
C15 C16 C24 121.1(7) ?
C17 C16 C24 119.0(7) ?
C18 C17 C16 118.6(7) ?
C18 C17 H17 120.7 ?
C16 C17 H17 120.7 ?
N6 C18 C17 120.3(6) ?
N6 C18 C19 112.3(6) ?
C17 C18 C19 127.4(7) ?
N7 C19 C20 120.5(6) ?
N7 C19 C18 115.4(6) ?
C20 C19 C18 124.1(6) ?
C19 C20 C21 120.9(7) ?
C19 C20 H20 119.6 ?
C21 C20 H20 119.6 ?
C22 C21 C20 117.6(7) ?
C22 C21 H21 121.2 ?
C20 C21 H21 121.2 ?
C21 C22 C23 120.0(7) ?
C21 C22 H22 120.0 ?
C23 C22 H22 120.0 ?
N7 C23 C22 122.1(6) ?
N7 C23 H23 118.9 ?
C22 C23 H23 118.9 ?
C25 C24 C16 175.6(9) ?
C24 C25 Si1 176.9(9) ?
C28 C26 C27 108.6(9) ?
C28 C26 Si1 113.1(7) ?
C27 C26 Si1 111.4(7) ?
C28 C26 H26 107.9 ?
C27 C26 H26 107.9 ?
Si1 C26 H26 107.9 ?
C26 C27 H27B 109.5 ?
C26 C27 H27C 109.5 ?
H27B C27 H27C 109.5 ?
C26 C27 H27A 109.5 ?
H27B C27 H27A 109.5 ?
H27C C27 H27A 109.5 ?
C26 C28 H28A 109.5 ?
C26 C28 H28C 109.5 ?
H28A C28 H28C 109.5 ?
C26 C28 H28B 109.5 ?
H28A C28 H28B 109.5 ?
H28C C28 H28B 109.5 ?
C25 Si1 C32 108.7(5) ?
C25 Si1 C26 109.5(4) ?
C32 Si1 C26 121.6(6) ?
C25 Si1 C29A 113.9(7) ?
C32 Si1 C29A 75.8(10) ?
C26 Si1 C29A 123.4(9) ?
C25 Si1 C32A 101.7(7) ?
C32 Si1 C32A 32.4(9) ?
C26 Si1 C32A 97.3(8) ?
C29A Si1 C32A 107.4(11) ?
C25 Si1 C29 101.1(6) ?
C32 Si1 C29 108.6(8) ?
C26 Si1 C29 105.3(7) ?
C29A Si1 C29 32.8(9) ?
C32A Si1 C29 140.1(10) ?
C30 C29 C31 112.6(15) ?
C30 C29 Si1 110.6(13) ?
C31 C29 Si1 113.2(13) ?
C30 C29 H29 106.6 ?
C31 C29 H29 106.6 ?
Si1 C29 H29 106.6 ?
C33 C32 C34 107.3(15) ?
C33 C32 Si1 110.0(11) ?
C34 C32 Si1 110.8(13) ?
C33 C32 H32 109.6 ?
C34 C32 H32 109.6 ?
Si1 C32 H32 109.6 ?
C30A C29A C31A 111(2) ?
C30A C29A Si1 107.5(18) ?
C31A C29A Si1 108.7(16) ?
C30A C29A H29A 109.7 ?
C31A C29A H29A 109.7 ?
Si1 C29A H29A 109.7 ?
C29A C30A H30D 109.5 ?
C29A C30A H30F 109.5 ?
H30D C30A H30F 109.5 ?
C29A C30A H30E 109.5 ?
H30D C30A H30E 109.5 ?
H30F C30A H30E 109.5 ?
C29A C31A H31E 109.5 ?
C29A C31A H31F 109.5 ?
H31E C31A H31F 109.5 ?
C29A C31A H31D 109.5 ?
H31E C31A H31D 109.5 ?
H31F C31A H31D 109.5 ?
C34A C32A C33A 110.0(19) ?
C34A C32A Si1 113.1(16) ?
C33A C32A Si1 118.1(16) ?
C34A C32A H32A 104.7 ?
C33A C32A H32A 104.7 ?
Si1 C32A H32A 104.7 ?
C32A C33A H33D 109.5 ?
C32A C33A H33E 109.5 ?
H33D C33A H33E 109.5 ?
C32A C33A H33F 109.5 ?
H33D C33A H33F 109.5 ?
H33E C33A H33F 109.5 ?
C32A C34A H34F 109.5 ?
C32A C34A H34E 109.5 ?
H34F C34A H34E 109.5 ?
C32A C34A H34D 109.5 ?
H34F C34A H34D 109.5 ?
H34E C34A H34D 109.5 ?
O4 Cl1 O1 113.8(6) ?
O4 Cl1 O3 107.9(5) ?
O1 Cl1 O3 111.7(5) ?
O4 Cl1 O2 108.8(6) ?
O1 Cl1 O2 105.3(5) ?
O3 Cl1 O2 109.3(5) ?
O5 Cl2 O5A 12.4(11) ?
O5 Cl2 O7A 108.0(17) ?
O5A Cl2 O7A 109.6(3) ?
O5 Cl2 O6A 120.7(16) ?
O5A Cl2 O6A 109.6(3) ?
O7A Cl2 O6A 109.4(3) ?
O5 Cl2 O7 109.8(3) ?
O5A Cl2 O7 114.8(17) ?
O7A Cl2 O7 15.8(6) ?
O6A Cl2 O7 118.4(17) ?
O5 Cl2 O8A 99.2(5) ?
O5A Cl2 O8A 109.4(3) ?
O7A Cl2 O8A 109.3(3) ?
O6A Cl2 O8A 109.5(3) ?
O7 Cl2 O8A 93.7(5) ?
O5 Cl2 O8 109.5(3) ?
O5A Cl2 O8 116.0(9) ?
O7A Cl2 O8 123.3(9) ?
O6A Cl2 O8 85.5(6) ?
O7 Cl2 O8 109.3(3) ?
O8A Cl2 O8 24.3(6) ?
O5 Cl2 O6 110.1(3) ?
O5A Cl2 O6 97.8(12) ?
O7A Cl2 O6 95.8(12) ?
O6A Cl2 O6 23.6(6) ?
O7 Cl2 O6 108.9(2) ?
O8A Cl2 O6 133.1(5) ?
O8 Cl2 O6 109.1(3) ?
H9B O9 H9A 104.4 ?
N9 C37 C38 178.5(16) ?
C37 C38 H38A 109.5 ?
C37 C38 H38B 109.5 ?
H38A C38 H38B 109.5 ?
C37 C38 H38C 109.5 ?
H38A C38 H38C 109.5 ?
H38B C38 H38C 109.5 ?

loop_
_geom_bond_atom_site_label_1
_geom_bond_atom_site_label_2
_geom_bond_distance
_geom_bond_publ_flag
Ru1 N6 1.964(5) yes
Ru1 N8 2.024(10) yes
Ru1 N4 2.034(5) yes
Ru1 N5 2.076(5) yes
Ru1 N1 2.076(5) yes
Ru1 N7 2.086(5) yes
Ru1 Br1 2.657(14) yes
N1 C4 1.356(8) ?
N1 C1 1.364(8) ?
N2 C4 1.317(8) ?
N2 C3 1.332(8) ?
N3 C5 1.318(8) ?
N3 C6 1.348(9) ?
N4 C8 1.359(8) ?
N4 C5 1.363(8) ?
N5 C9 1.331(8) ?
N5 C13 1.369(8) ?
N6 C18 1.355(9) ?
N6 C14 1.365(8) ?
N7 C23 1.346(8) ?
N7 C19 1.375(8) ?
N8 C35 1.177(17) ?
C35 C36 1.407(14) ?
C36 H36B 0.9800 ?
C36 H36C 0.9800 ?
C36 H36A 0.9800 ?
C1 C2 1.363(9) ?
C1 H1 0.9500 ?
C2 C3 1.392(10) ?
C2 H2 0.9500 ?
C3 H3 0.9500 ?
C4 C5 1.471(9) ?
C6 C7 1.384(10) ?
C6 H6 0.9500 ?
C7 C8 1.371(10) ?
C7 H7 0.9500 ?
C8 H8 0.9500 ?
C9 C10 1.381(10) ?
C9 H9 0.9500 ?
C10 C11 1.389(10) ?
C10 H10 0.9500 ?
C11 C12 1.381(10) ?
C11 H11 0.9500 ?
C12 C13 1.388(9) ?
C12 H12 0.9500 ?
C13 C14 1.460(10) ?
C14 C15 1.379(9) ?
C15 C16 1.380(10) ?
C15 H15 0.9500 ?
C16 C17 1.409(10) ?
C16 C24 1.437(10) ?
C17 C18 1.378(9) ?
C17 H17 0.9500 ?
C18 C19 1.463(9) ?
C19 C20 1.378(10) ?
C20 C21 1.398(10) ?
C20 H20 0.9500 ?
C21 C22 1.381(10) ?
C21 H21 0.9500 ?
C22 C23 1.385(9) ?
C22 H22 0.9500 ?
C23 H23 0.9500 ?
C24 C25 1.194(10) ?
C25 Si1 1.850(8) ?
C26 C28 1.520(14) ?
C26 C27 1.536(13) ?
C26 Si1 1.859(10) ?
C26 H26 1.0000 ?
C27 H27B 0.9800 ?
C27 H27C 0.9800 ?
C27 H27A 0.9800 ?
C28 H28A 0.9800 ?
C28 H28C 0.9800 ?
C28 H28B 0.9800 ?
Si1 C32 1.859(15) ?
Si1 C29A 1.870(19) ?
Si1 C32A 1.94(2) ?
Si1 C29 1.954(18) ?
C29 C30 1.50(2) ?
C29 C31 1.565(19) ?
C29 H29 1.0000 ?
C30 H30A 0.9800 ?
C30 H30C 0.9800 ?
C30 H30B 0.9800 ?
C31 H31B 0.9800 ?
C31 H31C 0.9800 ?
C31 H31A 0.9800 ?
C32 C33 1.538(17) ?
C32 C34 1.55(2) ?
C32 H32 1.0000 ?
C33 H33B 0.9800 ?
C33 H33C 0.9800 ?
C33 H33A 0.9800 ?
C34 H34B 0.9800 ?
C34 H34C 0.9800 ?
C34 H34A 0.9800 ?
C29A C30A 1.52(2) ?
C29A C31A 1.56(2) ?
C29A H29A 1.0000 ?
C30A H30D 0.9800 ?
C30A H30F 0.9800 ?
C30A H30E 0.9800 ?
C31A H31E 0.9800 ?
C31A H31F 0.9800 ?
C31A H31D 0.9800 ?
C32A C34A 1.54(2) ?
C32A C33A 1.55(2) ?
C32A H32A 1.0000 ?
C33A H33D 0.9800 ?
C33A H33E 0.9800 ?
C33A H33F 0.9800 ?
C34A H34F 0.9800 ?
C34A H34E 0.9800 ?
C34A H34D 0.9800 ?
Cl1 O4 1.394(8) ?
Cl1 O1 1.417(7) ?
Cl1 O3 1.420(7) ?
Cl1 O2 1.442(7) ?
Cl2 O5 1.417(3) ?
Cl2 O5A 1.419(4) ?
Cl2 O7A 1.420(4) ?
Cl2 O6A 1.420(4) ?
Cl2 O7 1.421(3) ?
Cl2 O8A 1.421(3) ?
Cl2 O8 1.421(4) ?
Cl2 O6 1.422(3) ?
O9 H9B 0.9582 ?
O9 H9A 0.9584 ?
N9 C37 1.089(13) ?
C37 C38 1.484(16) ?
C38 H38A 0.9800 ?
C38 H38B 0.9800 ?
C38 H38C 0.9800 ?

loop_
_geom_hbond_atom_site_label_D
_geom_hbond_atom_site_label_H
_geom_hbond_atom_site_label_A
_geom_hbond_distance_DH
_geom_hbond_distance_HA
_geom_hbond_distance_DA
_geom_hbond_angle_DHA
O9 H9A O2 0.96 1.98 2.927(11) 171.3
O9 H9B N9 0.96 2.02 2.974(10) 171.6

loop_
_geom_torsion_atom_site_label_1
_geom_torsion_atom_site_label_2
_geom_torsion_atom_site_label_3
_geom_torsion_atom_site_label_4
_geom_torsion
N6 Ru1 N1 C4 16(3)
N8 Ru1 N1 C4 178.6(5)
N4 Ru1 N1 C4 0.5(4)
N5 Ru1 N1 C4 91.3(4)
N7 Ru1 N1 C4 -88.2(5)
Br1 Ru1 N1 C4 -173.3(6)
N6 Ru1 N1 C1 -165(3)
N8 Ru1 N1 C1 -2.0(6)
N4 Ru1 N1 C1 179.9(6)
N5 Ru1 N1 C1 -89.2(5)
N7 Ru1 N1 C1 91.2(5)
Br1 Ru1 N1 C1 6.2(7)
N6 Ru1 N4 C8 2.7(6)
N8 Ru1 N4 C8 164(2)
N5 Ru1 N4 C8 83.3(5)
N1 Ru1 N4 C8 -178.6(6)
N7 Ru1 N4 C8 -76.1(5)
Br1 Ru1 N4 C8 -105(3)
N6 Ru1 N4 C5 -177.6(4)
N8 Ru1 N4 C5 -17(3)
N5 Ru1 N4 C5 -97.0(5)
N1 Ru1 N4 C5 1.2(4)
N7 Ru1 N4 C5 103.7(4)
Br1 Ru1 N4 C5 75(3)
N6 Ru1 N5 C9 -178.9(6)
N8 Ru1 N5 C9 -90.0(6)
N4 Ru1 N5 C9 83.9(6)
N1 Ru1 N5 C9 5.8(6)
N7 Ru1 N5 C9 -175.4(5)
Br1 Ru1 N5 C9 -95.2(6)
N6 Ru1 N5 C13 -2.3(4)
N8 Ru1 N5 C13 86.6(5)
N4 Ru1 N5 C13 -99.5(4)
N1 Ru1 N5 C13 -177.5(4)
N7 Ru1 N5 C13 1.2(8)
Br1 Ru1 N5 C13 81.4(5)
N8 Ru1 N6 C18 93.0(5)
N4 Ru1 N6 C18 -89.0(5)
N5 Ru1 N6 C18 179.6(5)
N1 Ru1 N6 C18 -104(3)
N7 Ru1 N6 C18 0.9(5)
Br1 Ru1 N6 C18 84.9(6)
N8 Ru1 N6 C14 -85.6(5)
N4 Ru1 N6 C14 92.4(5)
N5 Ru1 N6 C14 1.0(5)
N1 Ru1 N6 C14 77(3)
N7 Ru1 N6 C14 -177.7(5)
Br1 Ru1 N6 C14 -93.7(6)
N6 Ru1 N7 C23 -179.7(6)
N8 Ru1 N7 C23 92.3(6)
N4 Ru1 N7 C23 -82.3(6)
N5 Ru1 N7 C23 176.7(5)
N1 Ru1 N7 C23 -4.5(6)
Br1 Ru1 N7 C23 94.6(6)
N6 Ru1 N7 C19 -1.6(4)
N8 Ru1 N7 C19 -89.5(5)
N4 Ru1 N7 C19 95.8(4)
N5 Ru1 N7 C19 -5.1(8)
N1 Ru1 N7 C19 173.6(4)
Br1 Ru1 N7 C19 -87.3(5)
N6 Ru1 N8 C35 38(5)
N4 Ru1 N8 C35 -123(5)
N5 Ru1 N8 C35 -43(5)
N1 Ru1 N8 C35 -141(5)
N7 Ru1 N8 C35 116(5)
Br1 Ru1 N8 C35 102(6)
C4 N1 C1 C2 3.1(9)
Ru1 N1 C1 C2 -176.3(5)
N1 C1 C2 C3 -1.4(10)
C4 N2 C3 C2 2.6(9)
C1 C2 C3 N2 -1.6(10)
C3 N2 C4 N1 -0.7(9)
C3 N2 C4 C5 178.5(5)
C1 N1 C4 N2 -2.1(9)
Ru1 N1 C4 N2 177.4(5)
C1 N1 C4 C5 178.6(5)
Ru1 N1 C4 C5 -1.9(7)
C6 N3 C5 N4 3.1(9)
C6 N3 C5 C4 -178.2(5)
C8 N4 C5 N3 -3.9(9)
Ru1 N4 C5 N3 176.3(5)
C8 N4 C5 C4 177.3(5)
Ru1 N4 C5 C4 -2.5(7)
N2 C4 C5 N3 4.6(9)
N1 C4 C5 N3 -176.0(5)
N2 C4 C5 N4 -176.6(5)
N1 C4 C5 N4 2.8(8)
C5 N3 C6 C7 -0.9(10)
N3 C6 C7 C8 -0.3(11)
C5 N4 C8 C7 2.4(9)
Ru1 N4 C8 C7 -177.8(5)
C6 C7 C8 N4 -0.5(11)
C13 N5 C9 C10 -2.2(10)
Ru1 N5 C9 C10 174.3(5)
N5 C9 C10 C11 -0.5(10)
C9 C10 C11 C12 2.8(10)
C10 C11 C12 C13 -2.4(11)
C9 N5 C13 C12 2.5(10)
Ru1 N5 C13 C12 -174.5(5)
C9 N5 C13 C14 -179.9(6)
Ru1 N5 C13 C14 3.1(7)
C11 C12 C13 N5 -0.2(11)
C11 C12 C13 C14 -177.7(7)
C18 N6 C14 C15 2.8(10)
Ru1 N6 C14 C15 -178.7(5)
C18 N6 C14 C13 -178.2(6)
Ru1 N6 C14 C13 0.3(7)
N5 C13 C14 N6 -2.4(9)
C12 C13 C14 N6 175.2(6)
N5 C13 C14 C15 176.6(7)
C12 C13 C14 C15 -5.9(11)
N6 C14 C15 C16 0.7(11)
C13 C14 C15 C16 -178.2(7)
C14 C15 C16 C17 -3.1(11)
C14 C15 C16 C24 174.7(7)
C15 C16 C17 C18 2.2(11)
C24 C16 C17 C18 -175.7(7)
C14 N6 C18 C17 -3.7(10)
Ru1 N6 C18 C17 177.8(5)
C14 N6 C18 C19 178.5(6)
Ru1 N6 C18 C19 0.0(8)
C16 C17 C18 N6 1.2(10)
C16 C17 C18 C19 178.6(7)
C23 N7 C19 C20 -0.7(9)
Ru1 N7 C19 C20 -179.0(5)
C23 N7 C19 C18 -179.6(6)
Ru1 N7 C19 C18 2.1(7)
N6 C18 C19 N7 -1.4(8)
C17 C18 C19 N7 -179.0(7)
N6 C18 C19 C20 179.8(6)
C17 C18 C19 C20 2.2(12)
N7 C19 C20 C21 0.6(11)
C18 C19 C20 C21 179.4(7)
C19 C20 C21 C22 1.0(11)
C20 C21 C22 C23 -2.5(11)
C19 N7 C23 C22 -0.9(10)
Ru1 N7 C23 C22 177.2(5)
C21 C22 C23 N7 2.6(11)
C15 C16 C24 C25 -8(12)
C17 C16 C24 C25 169(12)
C28 C26 Si1 C25 -58.6(8)
C27 C26 Si1 C25 64.0(8)
C28 C26 Si1 C32 69.5(9)
C27 C26 Si1 C32 -167.9(8)
C28 C26 Si1 C29A 163.1(10)
C27 C26 Si1 C29A -74.4(11)
C28 C26 Si1 C32A 46.6(10)
C27 C26 Si1 C32A 169.2(9)
C28 C26 Si1 C29 -166.6(8)
C27 C26 Si1 C29 -44.0(8)
C25 Si1 C29 C30 61.5(14)
C32 Si1 C29 C30 -52.8(15)
C26 Si1 C29 C30 175.5(12)
C29A Si1 C29 C30 -55.7(18)
C32A Si1 C29 C30 -62.3(19)
C25 Si1 C29 C31 -171.0(13)
C32 Si1 C29 C31 74.8(14)
C26 Si1 C29 C31 -57.0(14)
C29A Si1 C29 C31 71.8(18)
C32A Si1 C29 C31 65.2(19)
C25 Si1 C32 C33 164.8(11)
C26 Si1 C32 C33 36.3(14)
C29A Si1 C32 C33 -84.4(13)
C32A Si1 C32 C33 82.5(18)
C29 Si1 C32 C33 -86.0(13)
C25 Si1 C32 C34 46.3(15)
C26 Si1 C32 C34 -82.2(14)
C29A Si1 C32 C34 157.1(16)
C32A Si1 C32 C34 -36.0(14)
C29 Si1 C32 C34 155.5(14)
C25 Si1 C29A C30A -47(2)
C32 Si1 C29A C30A -151(2)
C26 Si1 C29A C30A 90(2)
C32A Si1 C29A C30A -158(2)
C29 Si1 C29A C30A 26.0(18)
C25 Si1 C29A C31A -167.4(16)
C32 Si1 C29A C31A 88.1(19)
C26 Si1 C29A C31A -31(2)
C32A Si1 C29A C31A 81(2)
C29 Si1 C29A C31A -95(2)
C25 Si1 C32A C34A -62(2)
C32 Si1 C32A C34A 44.4(19)
C26 Si1 C32A C34A -173.9(18)
C29A Si1 C32A C34A 58(2)
C29 Si1 C32A C34A 61(2)
C25 Si1 C32A C33A 167(2)
C32 Si1 C32A C33A -86(2)
C26 Si1 C32A C33A 56(2)
C29A Si1 C32A C33A -73(2)
C29 Si1 C32A C33A -69(3)
